data_4111730
loop_
_publ_author_name
'Xiaoping Yang'
'Richard A. Jones'

_publ_section_title
;
 Anion Dependent Self-Assembly of "Tetra-Decker" and "Triple-Decker"
 Luminescent Tb(III) Salen Complexes
;
_journal_name_full 'Journal of the American Chemical Society'
_journal_page_first 7686
_journal_page_last 7687
_journal_paper_doi 10.1021/ja051292c
_journal_volume 127
_journal_year 2005
_chemical_formula_sum 'C97 H112 Br8 Cl N8 O31 Tb3'
_chemical_formula_weight 3037.42
_chemical_name_systematic
; 
 ? 
;
_space_group_IT_number 14
_symmetry_cell_setting monoclinic
_symmetry_space_group_name_Hall '-P 2ybc'
_symmetry_space_group_name_H-M 'P 1 21/c 1'
_atom_sites_solution_hydrogens geom
_atom_sites_solution_primary direct
_atom_sites_solution_secondary difmap
_audit_creation_method SHELXL-97
_cell_angle_alpha 90.00
_cell_angle_beta 104.78(3)
_cell_angle_gamma 90.00
_cell_formula_units_Z 4
_cell_length_a 22.764(5)
_cell_length_b 19.015(4)
_cell_length_c 29.285(6)
_cell_measurement_reflns_used CCD
_cell_measurement_temperature 153(1)
_cell_volume 12257(5)
_computing_structure_refinement 'SHELXL-97 (Sheldrick, 1997)'
_computing_structure_solution 'SHELXS-97 (Sheldrick, 1990)'
_diffrn_ambient_temperature 153(1)
_diffrn_measured_fraction_theta_full 0.990
_diffrn_measured_fraction_theta_max 0.990
_diffrn_measurement_device_type CCD
_diffrn_radiation_monochromator graphite
_diffrn_radiation_source 'fine-focus sealed tube'
_diffrn_radiation_type MoK\a
_diffrn_radiation_wavelength 0.71073
_diffrn_reflns_av_R_equivalents 0.1168
_diffrn_reflns_av_sigmaI/netI 0.2264
_diffrn_reflns_limit_h_max 29
_diffrn_reflns_limit_h_min -29
_diffrn_reflns_limit_k_max 19
_diffrn_reflns_limit_k_min -24
_diffrn_reflns_limit_l_max 36
_diffrn_reflns_limit_l_min -36
_diffrn_reflns_number 46587
_diffrn_reflns_theta_full 27.49
_diffrn_reflns_theta_max 27.49
_diffrn_reflns_theta_min 2.95
_exptl_absorpt_coefficient_mu 4.412
_exptl_absorpt_correction_T_max 0.7856
_exptl_absorpt_correction_T_min 0.4277
_exptl_absorpt_correction_type gaussian
_exptl_crystal_colour Yellow
_exptl_crystal_density_diffrn 1.621
_exptl_crystal_description Block
_exptl_crystal_F_000 5776
_exptl_crystal_size_max 0.22
_exptl_crystal_size_mid 0.18
_exptl_crystal_size_min 0.16
_refine_diff_density_max 1.252
_refine_diff_density_min -0.999
_refine_diff_density_rms 0.179
_refine_ls_extinction_method SHELXL
_refine_ls_goodness_of_fit_ref 0.976
_refine_ls_hydrogen_treatment mixed
_refine_ls_matrix_type full
_refine_ls_number_parameters 1339
_refine_ls_number_reflns 27837
_refine_ls_number_restraints 11
_refine_ls_restrained_S_all 0.976
_refine_ls_R_factor_all 0.2148
_refine_ls_R_factor_gt 0.0845
_refine_ls_shift/su_max 0.022
_refine_ls_shift/su_mean 0.001
_refine_ls_structure_factor_coef Fsqd
_refine_ls_weighting_details 'calc w=1/[\s^2^(Fo^2^)+(0.1000P)^2^+0.0000P] where P=(Fo^2^+2Fc^2^)/3'
_refine_ls_weighting_scheme calc
_refine_ls_wR_factor_gt 0.1694
_refine_ls_wR_factor_ref 0.2178
_reflns_number_gt 12771
_reflns_number_total 27837
_reflns_threshold_expression >2sigma(I)
_cod_data_source_file ja051292csi20050307_024303.cif
_cod_data_source_block Tb3L4
_cod_original_cell_volume 12257(4)
_cod_database_code 4111730

loop_
_symmetry_equiv_pos_as_xyz
'x, y, z'
'-x, y+1/2, -z+1/2'
'-x, -y, -z'
'x, -y-1/2, z-1/2'

loop_
_atom_site_label
_atom_site_type_symbol
_atom_site_fract_x
_atom_site_fract_y
_atom_site_fract_z
_atom_site_U_iso_or_equiv
_atom_site_adp_type
_atom_site_occupancy
_atom_site_symmetry_multiplicity
_atom_site_calc_flag
_atom_site_refinement_flags
Tb1 Tb 0.382410(9) 0.325370(11) 0.304822(7) 0.03034(6) Uani 1 1 d .
Tb2 Tb 0.222805(9) 0.256347(11) 0.307732(7) 0.02550(5) Uani 1 1 d .
Tb3 Tb 0.069150(10) 0.162916(11) 0.255868(7) 0.03084(6) Uani 1 1 d .
Br1A Br 0.68153(3) 0.45309(4) 0.48506(2) 0.0724(2) Uani 1 1 d .
Br2A Br 0.32525(4) 0.51459(4) 0.05668(2) 0.0973(3) Uani 1 1 d .
Br1B Br 0.38551(3) 0.35399(4) 0.558822(19) 0.0759(2) Uani 1 1 d .
Br2B Br 0.22265(3) 0.32790(4) 0.049194(18) 0.0757(2) Uani 1 1 d .
Br1C Br 0.01286(3) 0.31994(4) 0.47142(2) 0.0758(2) Uani 1 1 d .
Br2C Br 0.27598(3) -0.00959(4) 0.12609(2) 0.0877(2) Uani 1 1 d .
Br1D Br -0.25273(3) 0.15141(4) 0.30595(3) 0.1066(3) Uani 1 1 d .
Br2D Br 0.17292(3) -0.18177(3) 0.14745(3) 0.0910(2) Uani 1 1 d .
Cl1 Cl -0.06732(18) -0.0423(2) 0.38660(12) 0.2249(18) Uani 1 1 d .
O1A O 0.58918(16) 0.2745(2) 0.34940(14) 0.0841(15) Uani 1 1 d .
O2A O 0.48090(14) 0.33135(19) 0.32922(11) 0.0518(11) Uani 1 1 d .
O3A O 0.40022(15) 0.34366(17) 0.23533(10) 0.0451(10) Uani 1 1 d .
O4A O 0.44696(16) 0.31487(19) 0.16384(12) 0.0621(12) Uani 1 1 d .
O1B O 0.42175(14) 0.27143(19) 0.39569(11) 0.0518(12) Uani 1 1 d .
O2B O 0.31337(13) 0.30572(16) 0.34908(9) 0.0345(9) Uani 1 1 d .
O3B O 0.28548(12) 0.27599(15) 0.25887(9) 0.0315(9) Uani 1 1 d .
O4B O 0.33845(13) 0.19988(16) 0.20522(10) 0.0392(10) Uani 1 1 d .
O1C O 0.01736(14) 0.27527(16) 0.29413(10) 0.0421(10) Uani 1 1 d .
O2C O 0.12799(13) 0.22957(16) 0.31612(9) 0.0364(9) Uani 1 1 d .
O3C O 0.17133(13) 0.18714(14) 0.24719(9) 0.0319(9) Uani 1 1 d .
O4C O 0.13377(15) 0.19704(18) 0.15227(11) 0.0490(11) Uani 1 1 d .
O1D O -0.13158(16) 0.2059(2) 0.17921(14) 0.0765(15) Uani 1 1 d .
O2D O -0.03098(14) 0.15888(17) 0.23182(11) 0.0452(10) Uani 1 1 d .
O3D O 0.06447(13) 0.08670(16) 0.19843(10) 0.0408(10) Uani 1 1 d .
O4D O 0.03601(17) 0.04636(17) 0.11043(11) 0.0537(12) Uani 1 1 d .
N1A N 0.40351(17) 0.4291(2) 0.35731(12) 0.0408(12) Uani 1 1 d .
N2A N 0.32821(16) 0.4341(2) 0.27264(12) 0.0373(12) Uani 1 1 d .
N1B N 0.20196(16) 0.3602(2) 0.35077(12) 0.0375(12) Uani 1 1 d .
N2B N 0.17656(16) 0.35463(19) 0.25713(12) 0.0332(11) Uani 1 1 d .
N1C N 0.23229(16) 0.2041(2) 0.38730(13) 0.0388(12) Uani 1 1 d .
N2C N 0.27331(16) 0.1425(2) 0.32199(12) 0.0380(11) Uani 1 1 d .
N1D N 0.03472(17) 0.1121(2) 0.32189(13) 0.0435(12) Uani 1 1 d .
N2D N 0.12358(18) 0.0555(2) 0.29246(14) 0.0493(13) Uani 1 1 d .
C1A C 0.6449(3) 0.2373(4) 0.3598(3) 0.145(3) Uani 1 1 d .
H1AA H 0.6424 0.1995 0.3377 0.218 Uiso 1 1 calc R
H1AB H 0.6529 0.2185 0.3912 0.218 Uiso 1 1 calc R
H1AC H 0.6772 0.2686 0.3577 0.218 Uiso 1 1 calc R
C2A C 0.5821(2) 0.3308(3) 0.37598(19) 0.066(2) Uani 1 1 d .
C3A C 0.6288(2) 0.3602(3) 0.41183(19) 0.066(2) Uani 1 1 d .
H3AA H 0.6677 0.3413 0.4185 0.079 Uiso 1 1 calc R
C4A C 0.6169(2) 0.4159(3) 0.43663(17) 0.0498(17) Uani 1 1 d .
C5A C 0.5612(2) 0.4452(3) 0.42804(16) 0.0559(18) Uani 1 1 d .
H5AA H 0.5551 0.4837 0.4459 0.067 Uiso 1 1 calc R
C6A C 0.5104(2) 0.4183(3) 0.39155(15) 0.0437(15) Uani 1 1 d .
C7A C 0.52257(19) 0.3603(3) 0.36463(16) 0.0458(16) Uani 1 1 d .
C8A C 0.4531(2) 0.4512(3) 0.38400(15) 0.0419(15) Uani 1 1 d .
H8AA H 0.4515 0.4931 0.4001 0.050 Uiso 1 1 calc R
C9A C 0.3502(2) 0.4705(2) 0.35344(16) 0.0392(15) Uani 1 1 d .
C10A C 0.3356(2) 0.5053(2) 0.39180(17) 0.0485(17) Uani 1 1 d .
H10A H 0.3623 0.5045 0.4217 0.058 Uiso 1 1 calc R
C11A C 0.2802(2) 0.5409(2) 0.38378(17) 0.0499(16) Uani 1 1 d .
H11A H 0.2697 0.5637 0.4087 0.060 Uiso 1 1 calc R
C12A C 0.2405(2) 0.5425(3) 0.33886(17) 0.0496(16) Uani 1 1 d .
H12A H 0.2037 0.5662 0.3337 0.060 Uiso 1 1 calc R
C13A C 0.2566(2) 0.5084(2) 0.30209(15) 0.0401(15) Uani 1 1 d .
H13A H 0.2304 0.5099 0.2720 0.048 Uiso 1 1 calc R
C14A C 0.3103(2) 0.4723(2) 0.30908(16) 0.0388(14) Uani 1 1 d .
C15A C 0.3186(2) 0.4635(3) 0.23129(17) 0.0527(18) Uani 1 1 d .
H15A H 0.2953 0.5043 0.2265 0.063 Uiso 1 1 calc R
C16A C 0.3407(2) 0.4387(3) 0.19210(16) 0.0468(16) Uani 1 1 d .
C17A C 0.3250(3) 0.4768(3) 0.15069(17) 0.0601(19) Uani 1 1 d .
H17A H 0.2979 0.5141 0.1485 0.072 Uiso 1 1 calc R
C18A C 0.3473(3) 0.4622(3) 0.11330(18) 0.0621(18) Uani 1 1 d .
C19A C 0.3890(3) 0.4073(3) 0.11641(17) 0.0634(19) Uani 1 1 d .
H19A H 0.4049 0.3972 0.0909 0.076 Uiso 1 1 calc R
C20A C 0.4068(2) 0.3678(3) 0.15747(16) 0.0488(17) Uani 1 1 d .
C21A C 0.3821(2) 0.3833(3) 0.19702(15) 0.0468(16) Uani 1 1 d .
C22A C 0.4799(3) 0.3053(4) 0.1290(2) 0.104(2) Uani 1 1 d .
H22A H 0.5073 0.2663 0.1376 0.157 Uiso 1 1 calc R
H22B H 0.5027 0.3472 0.1268 0.157 Uiso 1 1 calc R
H22C H 0.4521 0.2961 0.0990 0.157 Uiso 1 1 calc R
C1B C 0.4763(2) 0.2378(3) 0.42103(19) 0.0604(19) Uani 1 1 d .
H1BA H 0.4733 0.2262 0.4522 0.091 Uiso 1 1 calc R
H1BB H 0.5101 0.2689 0.4231 0.091 Uiso 1 1 calc R
H1BC H 0.4824 0.1956 0.4048 0.091 Uiso 1 1 calc R
C2B C 0.3858(2) 0.2994(3) 0.42231(15) 0.0416(15) Uani 1 1 d .
C3B C 0.4037(2) 0.3084(3) 0.47085(16) 0.0438(15) Uani 1 1 d .
H3BA H 0.4419 0.2940 0.4884 0.053 Uiso 1 1 calc R
C4B C 0.3623(2) 0.3399(3) 0.49222(17) 0.0527(18) Uani 1 1 d .
C5B C 0.3058(2) 0.3615(3) 0.46747(16) 0.0533(17) Uani 1 1 d .
H5BA H 0.2798 0.3831 0.4830 0.064 Uiso 1 1 calc R
C6B C 0.2874(2) 0.3507(2) 0.41853(15) 0.0384(15) Uani 1 1 d .
C7B C 0.3269(2) 0.3184(2) 0.39552(15) 0.0362(14) Uani 1 1 d .
C8B C 0.2305(2) 0.3812(2) 0.39192(15) 0.0370(14) Uani 1 1 d .
H8BA H 0.2139 0.4179 0.4055 0.044 Uiso 1 1 calc R
C9B C 0.1494(2) 0.3984(3) 0.32603(16) 0.0409(15) Uani 1 1 d .
C10B C 0.1119(2) 0.4409(3) 0.34739(18) 0.0488(16) Uani 1 1 d .
H10B H 0.1201 0.4434 0.3801 0.059 Uiso 1 1 calc R
C11B C 0.0650(2) 0.4775(3) 0.32065(17) 0.0424(15) Uani 1 1 d .
H11B H 0.0412 0.5049 0.3353 0.051 Uiso 1 1 calc R
C12B C 0.0513(2) 0.4753(3) 0.27192(19) 0.0537(18) Uani 1 1 d .
H12B H 0.0186 0.5008 0.2540 0.064 Uiso 1 1 calc R
C13B C 0.0870(2) 0.4342(3) 0.24954(18) 0.0477(16) Uani 1 1 d .
H13B H 0.0774 0.4316 0.2168 0.057 Uiso 1 1 calc R
C14B C 0.13677(19) 0.3976(2) 0.27642(15) 0.0325(13) Uani 1 1 d .
C15B C 0.1836(2) 0.3714(3) 0.21666(16) 0.0438(16) Uani 1 1 d .
H15B H 0.1640 0.4118 0.2025 0.053 Uiso 1 1 calc R
C16B C 0.2199(2) 0.3321(2) 0.19074(15) 0.0378(14) Uani 1 1 d .
C17B C 0.2074(2) 0.3456(3) 0.14160(16) 0.0504(17) Uani 1 1 d .
H17B H 0.1780 0.3782 0.1273 0.061 Uiso 1 1 calc R
C18B C 0.2393(2) 0.3098(3) 0.11627(17) 0.0527(18) Uani 1 1 d .
C19B C 0.2839(2) 0.2587(3) 0.13473(15) 0.0451(16) Uani 1 1 d .
H19B H 0.3031 0.2333 0.1155 0.054 Uiso 1 1 calc R
C20B C 0.29766(19) 0.2485(2) 0.18317(14) 0.0338(13) Uani 1 1 d .
C21B C 0.26858(19) 0.2850(2) 0.21185(13) 0.0314(13) Uani 1 1 d .
C22B C 0.3730(2) 0.1633(3) 0.17861(18) 0.0642(17) Uani 1 1 d .
H22D H 0.3999 0.1308 0.1988 0.096 Uiso 1 1 calc R
H22E H 0.3962 0.1964 0.1657 0.096 Uiso 1 1 calc R
H22F H 0.3460 0.1380 0.1534 0.096 Uiso 1 1 calc R
C1C C -0.0382(2) 0.3121(3) 0.2775(2) 0.0573(19) Uani 1 1 d .
H1CA H -0.0414 0.3479 0.2998 0.086 Uiso 1 1 calc R
H1CB H -0.0715 0.2798 0.2739 0.086 Uiso 1 1 calc R
H1CC H -0.0392 0.3334 0.2476 0.086 Uiso 1 1 calc R
C2C C 0.0443(2) 0.2756(2) 0.34127(15) 0.0382(14) Uani 1 1 d .
C3C C 0.0178(2) 0.2978(3) 0.37567(17) 0.0460(15) Uani 1 1 d .
H3CA H -0.0215 0.3157 0.3678 0.055 Uiso 1 1 calc R
C4C C 0.0515(2) 0.2928(3) 0.42377(16) 0.0506(16) Uani 1 1 d .
C5C C 0.1084(2) 0.2666(3) 0.43563(16) 0.0484(16) Uani 1 1 d .
H5CA H 0.1295 0.2629 0.4672 0.058 Uiso 1 1 calc R
C6C C 0.1361(2) 0.2446(2) 0.39988(15) 0.0377(14) Uani 1 1 d .
C7C C 0.10419(19) 0.2505(2) 0.35265(15) 0.0337(13) Uani 1 1 d .
C8C C 0.1949(2) 0.2111(3) 0.41465(15) 0.0426(15) Uani 1 1 d .
H8CA H 0.2070 0.1934 0.4452 0.051 Uiso 1 1 calc R
C9C C 0.2853(2) 0.1620(2) 0.40492(15) 0.0386(14) Uani 1 1 d .
C10C C 0.3151(2) 0.1559(3) 0.45092(18) 0.0532(18) Uani 1 1 d .
H10C H 0.3015 0.1796 0.4741 0.064 Uiso 1 1 calc R
C11C C 0.3674(3) 0.1127(3) 0.46311(18) 0.064(2) Uani 1 1 d .
H11C H 0.3878 0.1069 0.4947 0.077 Uiso 1 1 calc R
C12C C 0.3872(3) 0.0808(3) 0.43021(19) 0.064(2) Uani 1 1 d .
H12C H 0.4209 0.0515 0.4391 0.077 Uiso 1 1 calc R
C13C C 0.3598(2) 0.0895(3) 0.3835(2) 0.0595(18) Uani 1 1 d .
H13C H 0.3764 0.0685 0.3610 0.071 Uiso 1 1 calc R
C14C C 0.3067(2) 0.1299(3) 0.36930(17) 0.0479(16) Uani 1 1 d .
C15C C 0.2734(2) 0.0936(2) 0.29153(16) 0.0395(14) Uani 1 1 d .
H15C H 0.2933 0.0520 0.3030 0.047 Uiso 1 1 calc R
C16C C 0.2459(2) 0.0971(3) 0.24145(16) 0.0445(15) Uani 1 1 d .
C17C C 0.2675(2) 0.0492(3) 0.21337(17) 0.0527(17) Uani 1 1 d .
H17C H 0.2966 0.0160 0.2273 0.063 Uiso 1 1 calc R
C18C C 0.2458(2) 0.0512(3) 0.16546(18) 0.0571(17) Uani 1 1 d .
C19C C 0.2000(2) 0.1018(3) 0.14338(17) 0.0549(16) Uani 1 1 d .
H19C H 0.1860 0.1034 0.1107 0.066 Uiso 1 1 calc R
C20C C 0.1767(2) 0.1481(2) 0.17109(15) 0.0402(14) Uani 1 1 d .
C21C C 0.1974(2) 0.1449(2) 0.22097(15) 0.0382(14) Uani 1 1 d .
C22C C 0.1078(3) 0.2010(4) 0.10297(17) 0.071(2) Uani 1 1 d .
H22G H 0.0786 0.2384 0.0963 0.106 Uiso 1 1 calc R
H22H H 0.0881 0.1573 0.0920 0.106 Uiso 1 1 calc R
H22I H 0.1391 0.2099 0.0871 0.106 Uiso 1 1 calc R
C1D C -0.1850(3) 0.2370(4) 0.1505(3) 0.095(3) Uani 1 1 d .
H1DA H -0.1775 0.2520 0.1212 0.143 Uiso 1 1 calc R
H1DB H -0.1962 0.2768 0.1666 0.143 Uiso 1 1 calc R
H1DC H -0.2173 0.2031 0.1444 0.143 Uiso 1 1 calc R
C2D C -0.1332(2) 0.1830(3) 0.22128(18) 0.0541(18) Uani 1 1 d .
C3D C -0.1844(3) 0.1800(3) 0.2378(2) 0.078(2) Uani 1 1 d .
H3DA H -0.2214 0.1958 0.2190 0.093 Uiso 1 1 calc R
C4D C -0.1814(2) 0.1525(3) 0.2846(2) 0.082(2) Uani 1 1 d .
C5D C -0.1280(2) 0.1297(3) 0.3113(2) 0.0696(19) Uani 1 1 d .
H5DA H -0.1261 0.1120 0.3413 0.084 Uiso 1 1 calc R
C6D C -0.0742(2) 0.1319(3) 0.29519(17) 0.0540(17) Uani 1 1 d .
C7D C -0.0778(2) 0.1574(3) 0.24916(19) 0.0528(17) Uani 1 1 d .
C8D C -0.0201(2) 0.1066(3) 0.32634(17) 0.0476(16) Uani 1 1 d .
H8DA H -0.0246 0.0833 0.3532 0.057 Uiso 1 1 calc R
C9D C 0.0832(2) 0.0816(3) 0.35655(17) 0.0525(16) Uani 1 1 d .
C10D C 0.0866(3) 0.0813(3) 0.40599(18) 0.0679(19) Uani 1 1 d .
H10D H 0.0549 0.1001 0.4169 0.082 Uiso 1 1 calc R
C11D C 0.1364(3) 0.0535(3) 0.4374(2) 0.080(2) Uani 1 1 d .
H11D H 0.1383 0.0519 0.4694 0.096 Uiso 1 1 calc R
C12D C 0.1813(3) 0.0290(3) 0.4214(2) 0.081(2) Uani 1 1 d .
H12D H 0.2151 0.0109 0.4432 0.097 Uiso 1 1 calc R
C13D C 0.1816(3) 0.0283(3) 0.37457(18) 0.0625(19) Uani 1 1 d .
H13D H 0.2143 0.0100 0.3648 0.075 Uiso 1 1 calc R
C14D C 0.1313(2) 0.0558(3) 0.34223(16) 0.0436(16) Uani 1 1 d .
C15D C 0.1409(2) -0.0009(3) 0.27291(18) 0.0521(17) Uani 1 1 d .
H15D H 0.1632 -0.0347 0.2930 0.062 Uiso 1 1 calc R
C16D C 0.1280(2) -0.0142(2) 0.22352(17) 0.0399(15) Uani 1 1 d .
C17D C 0.1544(2) -0.0774(3) 0.2117(2) 0.0577(18) Uani 1 1 d .
H17D H 0.1802 -0.1045 0.2348 0.069 Uiso 1 1 calc R
C18D C 0.1401(3) -0.0975(3) 0.1634(2) 0.0639(19) Uani 1 1 d .
C19D C 0.1008(2) -0.0591(3) 0.1290(2) 0.0624(18) Uani 1 1 d .
H19D H 0.0906 -0.0739 0.0977 0.075 Uiso 1 1 calc R
C20D C 0.0762(2) 0.0038(3) 0.14261(18) 0.0516(17) Uani 1 1 d .
C21D C 0.0887(2) 0.0274(3) 0.18926(16) 0.0406(15) Uani 1 1 d .
C22D C 0.0114(3) 0.0213(3) 0.0633(2) 0.078(2) Uani 1 1 d .
H22J H -0.0153 0.0561 0.0454 0.117 Uiso 1 1 calc R
H22K H -0.0108 -0.0214 0.0642 0.117 Uiso 1 1 calc R
H22L H 0.0439 0.0123 0.0487 0.117 Uiso 1 1 calc R
O1W O 0.39890(15) 0.20553(18) 0.29905(11) 0.0496(11) Uani 1 1 d .
H1WA H 0.3834 0.1923 0.2720 0.074 Uiso 1 1 calc R
O2W O 0.06027(15) 0.25776(17) 0.20379(11) 0.0499(11) Uani 1 1 d .
H2WA H 0.0800 0.2497 0.1846 0.075 Uiso 1 1 calc R
O3W O -0.0463(9) 0.2694(10) 0.0651(7) 0.530(12) Uani 1 1 d .
O4W O 0.2832(2) -0.1012(2) 0.3462(2) 0.112(2) Uani 1 1 d .
O5W O 0.5152(2) 0.2593(3) 0.25211(15) 0.0951(18) Uani 1 1 d .
O6W O -0.04471(19) 0.1510(2) 0.12887(14) 0.0770(16) Uani 1 1 d .
O7W O 0.1773(3) 0.4764(3) 0.46557(16) 0.128(2) Uani 1 1 d D
C7W C 0.1636(4) 0.4494(5) 0.5072(2) 0.125(4) Uani 1 1 d D
O9W O 0.5385(6) 0.1301(7) 0.2051(4) 0.353(8) Uani 1 1 d D
C9W C 0.5763(6) 0.1024(7) 0.2412(5) 0.235(7) Uani 1 1 d D
O10W O 0.1390(4) 0.6059(4) 0.4432(3) 0.235(4) Uani 1 1 d D
C10W C 0.1616(7) 0.6582(8) 0.4867(4) 0.284(8) Uani 1 1 d D
O11W O 0.5481(3) 0.2838(4) 0.5459(2) 0.160(3) Uani 1 1 d D
C11W C 0.5670(6) 0.3523(5) 0.5430(5) 0.252(7) Uani 1 1 d D
O12W O -0.0155(3) 0.3471(3) 0.1494(2) 0.141(3) Uani 1 1 d D
C12W C -0.0648(5) 0.3893(6) 0.1465(4) 0.185(5) Uani 1 1 d D
O13W O 0.4334(4) -0.0110(5) 0.2608(3) 0.218(4) Uani 1 1 d D
C13W C 0.4581(5) -0.0458(6) 0.2306(4) 0.251(6) Uani 1 1 d D
O14W O 0.4805(3) 0.1000(3) 0.31806(19) 0.132(2) Uani 1 1 d D
C14W C 0.5256(4) 0.0737(5) 0.3551(3) 0.133(4) Uani 1 1 d D
O8W O 0.3301(7) -0.1548(6) 0.2426(5) 0.181(7) Uani 0.50 1 d PD
C8W C 0.3540(11) -0.1054(8) 0.2773(6) 0.221(11) Uani 0.50 1 d PD
O15W O 0.4918(5) 0.4511(6) 0.0518(4) 0.139(4) Uiso 0.50 1 d PD
C15W C 0.5296(6) 0.4111(7) 0.0348(5) 0.089(4) Uiso 0.50 1 d PD
O16W O 0.5344(9) 0.3738(10) 0.0272(6) 0.255(9) Uiso 0.50 1 d PD
C16W C 0.5572(6) 0.4223(7) 0.0025(4) 0.080(4) Uiso 0.50 1 d PD
O17W O 0.3545(6) 0.7094(7) 0.3440(5) 0.163(5) Uiso 0.50 1 d PD
C17W C 0.4088(8) 0.6609(10) 0.3585(8) 0.165(9) Uiso 0.50 1 d PD

loop_
_atom_site_aniso_label
_atom_site_aniso_U_11
_atom_site_aniso_U_22
_atom_site_aniso_U_33
_atom_site_aniso_U_23
_atom_site_aniso_U_13
_atom_site_aniso_U_12
Tb1 0.02992(10) 0.03804(11) 0.02441(10) -0.00328(9) 0.00942(8) -0.00283(10)
Tb2 0.02712(9) 0.03065(10) 0.01963(9) 0.00081(9) 0.00764(7) 0.00026(9)
Tb3 0.02959(10) 0.03455(11) 0.02837(10) -0.00094(9) 0.00740(8) -0.00200(10)
Br1A 0.0514(3) 0.1142(5) 0.0450(3) -0.0081(3) 0.0004(3) -0.0196(4)
Br2A 0.1560(6) 0.0969(5) 0.0426(3) 0.0199(3) 0.0319(4) -0.0032(5)
Br1B 0.0766(4) 0.1222(5) 0.0254(3) -0.0059(3) 0.0065(3) 0.0021(4)
Br2B 0.0876(4) 0.1156(5) 0.0247(2) 0.0061(3) 0.0160(3) -0.0051(4)
Br1C 0.0953(4) 0.0911(4) 0.0578(3) 0.0029(3) 0.0503(2) 0.0248(3)
Br2C 0.1115(4) 0.0825(4) 0.0888(4) -0.0394(3) 0.0617(3) -0.0067(4)
Br1D 0.0645(3) 0.0859(5) 0.1938(6) -0.0490(4) 0.0775(3) -0.0192(3)
Br2D 0.0946(4) 0.0525(3) 0.1423(5) -0.0224(4) 0.0604(4) 0.0058(3)
Cl1 0.238(3) 0.261(4) 0.161(3) 0.017(3) 0.025(2) -0.106(3)
O1A 0.042(2) 0.123(3) 0.085(3) -0.052(2) 0.0125(18) 0.009(2)
O2A 0.0402(17) 0.076(2) 0.0404(17) -0.0063(18) 0.0124(14) -0.0069(18)
O3A 0.0537(19) 0.0514(19) 0.0324(16) -0.0036(15) 0.0152(14) -0.0082(17)
O4A 0.078(2) 0.063(2) 0.0600(19) -0.0020(18) 0.0439(16) 0.002(2)
O1B 0.0340(17) 0.077(2) 0.0408(18) -0.0030(18) 0.0034(15) 0.0027(18)
O2B 0.0415(17) 0.0448(17) 0.0141(13) -0.0030(13) 0.0016(12) 0.0070(15)
O3B 0.0346(15) 0.0353(16) 0.0263(14) -0.0075(13) 0.0109(12) 0.0058(14)
O4B 0.0418(17) 0.0468(18) 0.0304(15) -0.0062(14) 0.0115(13) 0.0009(15)
O1C 0.0398(17) 0.0476(18) 0.0393(17) 0.0029(15) 0.0110(14) 0.0115(16)
O2C 0.0399(16) 0.0452(18) 0.0279(14) -0.0077(13) 0.0158(12) -0.0009(15)
O3C 0.0397(16) 0.0296(15) 0.0285(14) 0.0006(12) 0.0122(12) 0.0048(14)
O4C 0.060(2) 0.057(2) 0.0310(16) -0.0017(15) 0.0124(15) -0.0077(18)
O1D 0.039(2) 0.104(3) 0.079(3) -0.001(2) 0.0030(19) 0.016(2)
O2D 0.0363(17) 0.0502(19) 0.0486(18) -0.0044(16) 0.0099(14) -0.0040(16)
O3D 0.0423(17) 0.0408(17) 0.0421(17) -0.0004(15) 0.0157(13) 0.0008(16)
O4D 0.079(2) 0.0434(19) 0.0364(17) -0.0053(15) 0.0116(17) -0.0015(19)
N1A 0.041(2) 0.054(2) 0.0258(18) 0.0009(18) 0.0050(16) -0.010(2)
N2A 0.0318(19) 0.046(2) 0.0329(19) -0.0067(18) 0.0053(16) -0.0026(19)
N1B 0.0329(19) 0.055(2) 0.0266(18) 0.0019(18) 0.0113(15) 0.0034(19)
N2B 0.0366(19) 0.037(2) 0.0288(18) -0.0003(16) 0.0137(15) -0.0030(18)
N1C 0.031(2) 0.047(2) 0.037(2) 0.0054(18) 0.0078(16) -0.0049(19)
N2C 0.040(2) 0.042(2) 0.0357(19) 0.0054(17) 0.0165(16) -0.0014(18)
N1D 0.040(2) 0.053(2) 0.043(2) -0.0109(19) 0.0193(16) -0.005(2)
N2D 0.048(2) 0.055(3) 0.049(2) 0.007(2) 0.0200(18) -0.006(2)
C1A 0.036(3) 0.217(7) 0.159(6) -0.115(5) -0.018(4) 0.051(4)
C2A 0.049(3) 0.098(4) 0.055(3) -0.019(3) 0.022(2) -0.006(3)
C3A 0.039(3) 0.103(5) 0.056(3) -0.009(3) 0.010(2) 0.011(3)
C4A 0.031(2) 0.080(4) 0.036(3) -0.003(3) 0.004(2) -0.022(3)
C5A 0.075(3) 0.064(3) 0.034(2) -0.015(2) 0.022(2) -0.009(3)
C6A 0.054(3) 0.058(3) 0.025(2) -0.012(2) 0.0194(19) -0.020(3)
C7A 0.019(2) 0.079(4) 0.042(3) -0.007(3) 0.0118(19) -0.009(2)
C8A 0.045(3) 0.052(3) 0.027(2) -0.013(2) 0.007(2) -0.012(2)
C9A 0.038(3) 0.034(2) 0.043(3) 0.001(2) 0.005(2) 0.001(2)
C10A 0.070(3) 0.036(3) 0.039(3) -0.001(2) 0.015(2) -0.001(3)
C11A 0.078(3) 0.037(3) 0.040(3) -0.007(2) 0.025(2) 0.001(3)
C12A 0.054(3) 0.042(3) 0.057(3) 0.012(2) 0.022(2) 0.018(3)
C13A 0.051(3) 0.041(3) 0.028(2) 0.002(2) 0.009(2) 0.000(2)
C14A 0.038(2) 0.038(3) 0.042(3) -0.006(2) 0.014(2) 0.000(2)
C15A 0.068(3) 0.044(3) 0.045(3) 0.000(2) 0.013(3) -0.002(3)
C16A 0.061(3) 0.042(3) 0.043(3) -0.011(2) 0.024(2) -0.010(3)
C17A 0.086(4) 0.056(3) 0.039(3) 0.008(2) 0.018(3) -0.015(3)
C18A 0.082(4) 0.065(3) 0.046(3) 0.021(3) 0.028(2) -0.013(3)
C19A 0.076(3) 0.085(4) 0.033(3) -0.001(3) 0.019(2) -0.022(3)
C20A 0.055(3) 0.055(3) 0.035(3) -0.014(2) 0.009(2) -0.002(3)
C21A 0.056(3) 0.060(3) 0.029(2) -0.007(2) 0.019(2) -0.005(3)
C22A 0.162(4) 0.092(5) 0.104(3) 0.009(3) 0.114(3) 0.023(4)
C1B 0.051(3) 0.076(4) 0.054(3) 0.018(3) 0.013(2) 0.024(3)
C2B 0.045(3) 0.056(3) 0.023(2) -0.005(2) 0.006(2) 0.004(3)
C3B 0.041(3) 0.048(3) 0.046(3) 0.004(2) 0.017(2) 0.004(2)
C4B 0.049(3) 0.075(4) 0.028(2) -0.008(3) -0.001(2) -0.004(3)
C5B 0.061(3) 0.078(4) 0.024(2) -0.007(2) 0.017(2) -0.008(3)
C6B 0.044(3) 0.036(3) 0.034(2) -0.006(2) 0.009(2) -0.003(2)
C7B 0.040(2) 0.036(2) 0.033(2) 0.004(2) 0.0116(19) -0.006(2)
C8B 0.039(2) 0.033(2) 0.041(2) -0.006(2) 0.014(2) -0.003(2)
C9B 0.038(3) 0.046(3) 0.034(2) -0.009(2) 0.002(2) -0.002(2)
C10B 0.044(3) 0.054(3) 0.054(3) -0.001(3) 0.023(2) 0.007(3)
C11B 0.037(3) 0.044(3) 0.047(3) -0.009(2) 0.011(2) 0.003(2)
C12B 0.041(3) 0.047(3) 0.065(3) -0.003(3) -0.001(3) 0.008(3)
C13B 0.052(3) 0.044(3) 0.050(3) 0.011(2) 0.017(2) 0.012(3)
C14B 0.030(2) 0.034(2) 0.035(2) 0.003(2) 0.0102(18) 0.007(2)
C15B 0.036(3) 0.059(3) 0.031(2) 0.001(2) -0.002(2) 0.002(3)
C16B 0.040(2) 0.041(3) 0.032(2) 0.006(2) 0.007(2) 0.003(2)
C17B 0.063(3) 0.059(3) 0.029(2) 0.006(2) 0.010(2) 0.007(3)
C18B 0.038(3) 0.085(4) 0.031(3) 0.005(3) 0.002(2) -0.008(3)
C19B 0.045(3) 0.064(3) 0.027(2) -0.011(2) 0.012(2) -0.008(3)
C20B 0.034(2) 0.040(2) 0.030(2) 0.007(2) 0.0142(17) -0.002(2)
C21B 0.041(2) 0.039(2) 0.0157(19) -0.0101(18) 0.0098(17) -0.021(2)
C22B 0.082(3) 0.061(3) 0.071(3) -0.020(3) 0.059(2) 0.000(3)
C1C 0.049(3) 0.037(3) 0.080(4) -0.004(3) 0.006(3) 0.012(3)
C2C 0.045(2) 0.042(3) 0.031(2) 0.002(2) 0.0160(19) 0.008(2)
C3C 0.037(2) 0.051(3) 0.057(3) 0.008(2) 0.026(2) 0.003(2)
C4C 0.072(3) 0.048(3) 0.040(3) 0.004(2) 0.030(2) 0.011(3)
C5C 0.061(3) 0.061(3) 0.030(2) 0.016(2) 0.025(2) 0.014(3)
C6C 0.036(2) 0.043(3) 0.035(2) 0.002(2) 0.0096(19) 0.000(2)
C7C 0.033(2) 0.037(2) 0.035(2) 0.001(2) 0.0143(17) -0.011(2)
C8C 0.047(3) 0.055(3) 0.021(2) 0.004(2) 0.000(2) -0.019(3)
C9C 0.046(3) 0.039(3) 0.033(2) 0.006(2) 0.014(2) 0.003(2)
C10C 0.030(3) 0.078(4) 0.048(3) 0.017(3) 0.002(2) -0.001(3)
C11C 0.069(4) 0.078(4) 0.042(3) 0.027(3) 0.009(3) 0.012(3)
C12C 0.054(3) 0.076(4) 0.055(3) 0.030(3) -0.002(3) 0.011(3)
C13C 0.058(3) 0.053(3) 0.073(3) 0.014(3) 0.026(3) 0.012(3)
C14C 0.056(3) 0.047(3) 0.040(3) 0.015(2) 0.012(2) 0.006(3)
C15C 0.032(2) 0.035(2) 0.052(3) 0.010(2) 0.012(2) -0.001(2)
C16C 0.045(3) 0.054(3) 0.038(2) -0.004(2) 0.017(2) 0.003(3)
C17C 0.054(3) 0.051(3) 0.060(3) -0.009(3) 0.029(2) -0.008(3)
C18C 0.064(3) 0.049(3) 0.073(3) -0.020(3) 0.044(2) -0.005(3)
C19C 0.075(3) 0.060(3) 0.042(2) -0.017(2) 0.036(2) -0.032(3)
C20C 0.056(3) 0.035(2) 0.035(2) -0.004(2) 0.023(2) -0.011(2)
C21C 0.053(3) 0.032(2) 0.036(2) -0.004(2) 0.021(2) -0.009(2)
C22C 0.078(4) 0.103(5) 0.026(3) -0.007(3) 0.003(3) -0.015(4)
C1D 0.083(4) 0.099(5) 0.100(5) 0.006(4) 0.017(4) 0.032(4)
C2D 0.035(3) 0.073(4) 0.053(3) -0.017(3) 0.011(2) 0.008(3)
C3D 0.056(3) 0.063(4) 0.117(5) -0.031(3) 0.028(3) 0.005(3)
C4D 0.049(3) 0.082(4) 0.133(4) -0.042(4) 0.056(3) -0.019(3)
C5D 0.052(3) 0.070(4) 0.103(4) -0.036(3) 0.049(2) -0.024(3)
C6D 0.055(3) 0.063(3) 0.056(3) -0.009(3) 0.034(2) -0.016(3)
C7D 0.030(2) 0.051(3) 0.086(3) -0.019(3) 0.030(2) -0.003(2)
C8D 0.052(3) 0.049(3) 0.049(3) 0.001(2) 0.027(2) -0.013(2)
C9D 0.060(3) 0.059(3) 0.041(3) 0.018(2) 0.016(2) -0.019(3)
C10D 0.094(3) 0.064(3) 0.062(3) -0.009(3) 0.050(2) -0.025(3)
C11D 0.092(4) 0.085(4) 0.056(4) 0.012(3) 0.007(3) -0.024(4)
C12D 0.086(5) 0.085(4) 0.061(4) 0.019(3) -0.001(3) -0.018(4)
C13D 0.065(3) 0.068(3) 0.050(3) 0.022(3) 0.006(3) -0.016(3)
C14D 0.031(2) 0.057(3) 0.038(3) 0.004(2) 0.000(2) -0.003(2)
C15D 0.049(3) 0.049(3) 0.063(3) 0.008(3) 0.024(2) 0.008(3)
C16D 0.031(2) 0.040(3) 0.050(3) -0.004(2) 0.014(2) -0.006(2)
C17D 0.046(3) 0.048(3) 0.086(4) 0.002(3) 0.030(2) -0.005(3)
C18D 0.067(3) 0.046(3) 0.088(4) 0.008(3) 0.037(3) 0.009(3)
C19D 0.058(3) 0.064(3) 0.077(3) -0.021(3) 0.038(2) -0.011(3)
C20D 0.044(3) 0.059(3) 0.059(3) -0.005(3) 0.026(2) -0.012(3)
C21D 0.030(2) 0.051(3) 0.041(3) -0.005(2) 0.009(2) -0.002(2)
C22D 0.093(5) 0.075(4) 0.057(4) -0.023(3) 0.004(3) 0.000(4)
O1W 0.052(2) 0.062(2) 0.0309(17) -0.0113(16) 0.0039(15) 0.0044(18)
O2W 0.064(2) 0.054(2) 0.0327(16) -0.0042(16) 0.0140(15) -0.0077(18)
O3W 0.50(2) 0.53(2) 0.61(2) -0.312(15) 0.236(16) -0.047(18)
O4W 0.099(3) 0.065(3) 0.177(4) -0.037(3) 0.045(3) 0.009(3)
O5W 0.095(3) 0.118(4) 0.075(3) -0.011(3) 0.026(2) 0.026(3)
O6W 0.081(3) 0.085(3) 0.058(2) 0.000(2) 0.005(2) -0.001(2)
O7W 0.136(4) 0.169(5) 0.072(3) -0.042(3) 0.015(3) 0.048(4)
C7W 0.124(6) 0.188(9) 0.076(4) 0.002(5) 0.049(4) 0.005(6)
O9W 0.389(15) 0.370(13) 0.303(11) 0.183(9) 0.091(10) 0.096(12)
C9W 0.192(12) 0.195(11) 0.258(13) 0.108(9) -0.051(10) -0.027(10)
O10W 0.197(7) 0.182(7) 0.240(8) 0.055(6) -0.101(6) -0.007(6)
C10W 0.291(14) 0.422(18) 0.131(8) -0.093(10) 0.040(9) 0.142(13)
O11W 0.193(6) 0.187(6) 0.101(4) -0.004(4) 0.037(4) -0.017(5)
C11W 0.303(11) 0.165(7) 0.245(14) 0.009(9) -0.008(11) -0.175(7)
O12W 0.155(5) 0.118(4) 0.124(4) 0.017(3) -0.010(4) 0.069(4)
C12W 0.162(9) 0.248(11) 0.129(8) 0.065(8) 0.008(7) 0.090(8)
O13W 0.188(7) 0.242(8) 0.203(7) -0.068(6) 0.012(6) 0.026(7)
C13W 0.200(10) 0.228(9) 0.345(11) -0.190(7) 0.104(8) 0.019(8)
O14W 0.160(4) 0.123(4) 0.109(4) 0.008(3) 0.023(3) 0.075(3)
C14W 0.121(6) 0.160(7) 0.107(6) 0.035(6) 0.008(5) 0.067(6)
O8W 0.202(14) 0.127(10) 0.177(13) -0.040(9) -0.018(11) 0.016(10)
C8W 0.35(2) 0.124(11) 0.131(15) -0.013(11) -0.057(16) -0.154(13)

loop_
_atom_type_symbol
_atom_type_description
_atom_type_scat_dispersion_real
_atom_type_scat_dispersion_imag
_atom_type_scat_source
C C 0.0033 0.0016 'International Tables Vol C Tables 4.2.6.8 and 6.1.1.4'
H H 0.0000 0.0000 'International Tables Vol C Tables 4.2.6.8 and 6.1.1.4'
N N 0.0061 0.0033 'International Tables Vol C Tables 4.2.6.8 and 6.1.1.4'
O O 0.0106 0.0060 'International Tables Vol C Tables 4.2.6.8 and 6.1.1.4'
Br Br -0.2901 2.4595 'International Tables Vol C Tables 4.2.6.8 and 6.1.1.4'
Tb Tb -0.1723 4.1537 'International Tables Vol C Tables 4.2.6.8 and 6.1.1.4'
Cl Cl 0.1484 0.1585 'International Tables Vol C Tables 4.2.6.8 and 6.1.1.4'

loop_
_geom_angle_atom_site_label_1
_geom_angle_atom_site_label_2
_geom_angle_atom_site_label_3
_geom_angle
O2A Tb1 O3A 83.00(12)
O2A Tb1 O2B 128.04(11)
O3A Tb1 O2B 148.96(10)
O2A Tb1 O1W 84.43(12)
O3A Tb1 O1W 90.94(12)
O2B Tb1 O1W 91.60(12)
O2A Tb1 O3B 154.88(12)
O3A Tb1 O3B 84.58(11)
O2B Tb1 O3B 66.49(9)
O1W Tb1 O3B 74.02(10)
O2A Tb1 N2A 117.03(13)
O3A Tb1 N2A 72.95(12)
O2B Tb1 N2A 90.25(12)
O1W Tb1 N2A 150.28(11)
O3B Tb1 N2A 79.61(10)
O2A Tb1 N1A 74.55(13)
O3A Tb1 N1A 113.35(12)
O2B Tb1 N1A 80.34(12)
O1W Tb1 N1A 144.99(11)
O3B Tb1 N1A 130.54(11)
N2A Tb1 N1A 64.38(12)
O2A Tb1 O1B 69.59(12)
O3A Tb1 O1B 148.56(11)
O2B Tb1 O1B 60.11(10)
O1W Tb1 O1B 71.88(11)
O3B Tb1 O1B 114.09(10)
N2A Tb1 O1B 133.04(11)
N1A Tb1 O1B 74.64(11)
O2A Tb1 Tb2 154.39(9)
O3A Tb1 Tb2 117.87(8)
O2B Tb1 Tb2 32.69(6)
O1W Tb1 Tb2 80.77(9)
O3B Tb1 Tb2 33.82(7)
N2A Tb1 Tb2 84.96(9)
N1A Tb1 Tb2 106.89(10)
O1B Tb1 Tb2 85.93(7)
O3C Tb2 O2C 69.11(11)
O3C Tb2 O3B 83.50(10)
O2C Tb2 O3B 148.84(9)
O3C Tb2 O2B 148.96(11)
O2C Tb2 O2B 140.74(10)
O3B Tb2 O2B 69.30(10)
O3C Tb2 N2C 75.32(11)
O2C Tb2 N2C 101.56(12)
O3B Tb2 N2C 84.85(12)
O2B Tb2 N2C 87.26(11)
O3C Tb2 N2B 85.04(10)
O2C Tb2 N2B 87.88(11)
O3B Tb2 N2B 74.82(11)
O2B Tb2 N2B 101.29(11)
N2C Tb2 N2B 153.20(12)
O3C Tb2 N1B 137.43(11)
O2C Tb2 N1B 79.21(12)
O3B Tb2 N1B 114.96(12)
O2B Tb2 N1B 70.54(11)
N2C Tb2 N1B 140.51(11)
N2B Tb2 N1B 65.61(12)
O3C Tb2 N1C 113.74(11)
O2C Tb2 N1C 70.76(11)
O3B Tb2 N1C 136.80(11)
O2B Tb2 N1C 79.55(11)
N2C Tb2 N1C 63.97(13)
N2B Tb2 N1C 142.30(13)
N1B Tb2 N1C 79.75(13)
O3C Tb2 Tb3 36.45(8)
O2C Tb2 Tb3 32.69(7)
O3B Tb2 Tb3 118.25(6)
O2B Tb2 Tb3 171.69(7)
N2C Tb2 Tb3 89.95(9)
N2B Tb2 Tb3 84.65(8)
N1B Tb2 Tb3 107.29(8)
N1C Tb2 Tb3 92.19(9)
O3C Tb2 Tb1 118.45(8)
O2C Tb2 Tb1 171.69(7)
O3B Tb2 Tb1 36.62(6)
O2B Tb2 Tb1 32.70(7)
N2C Tb2 Tb1 84.31(9)
N2B Tb2 Tb1 89.37(9)
N1B Tb2 Tb1 92.51(9)
N1C Tb2 Tb1 107.26(9)
Tb3 Tb2 Tb1 154.555(10)
O3D Tb3 O2D 83.61(12)
O3D Tb3 O2C 148.47(11)
O2D Tb3 O2C 127.91(12)
O3D Tb3 O2W 91.72(11)
O2D Tb3 O2W 84.74(12)
O2C Tb3 O2W 90.68(11)
O3D Tb3 O3C 84.64(11)
O2D Tb3 O3C 154.73(11)
O2C Tb3 O3C 66.03(10)
O2W Tb3 O3C 73.34(11)
O3D Tb3 N1D 112.23(12)
O2D Tb3 N1D 74.18(12)
O2C Tb3 N1D 81.60(11)
O2W Tb3 N1D 145.46(13)
O3C Tb3 N1D 131.07(10)
O3D Tb3 N2D 73.15(12)
O2D Tb3 N2D 117.99(13)
O2C Tb3 N2D 89.63(12)
O2W Tb3 N2D 150.01(14)
O3C Tb3 N2D 79.45(12)
N1D Tb3 N2D 64.03(14)
O3D Tb3 O1C 149.56(9)
O2D Tb3 O1C 69.48(10)
O2C Tb3 O1C 59.81(9)
O2W Tb3 O1C 72.42(11)
O3C Tb3 O1C 113.90(9)
N1D Tb3 O1C 74.65(11)
N2D Tb3 O1C 131.85(12)
O3D Tb3 Tb2 117.68(8)
O2D Tb3 Tb2 153.73(8)
O2C Tb3 Tb2 32.49(8)
O2W Tb3 Tb2 79.69(8)
O3C Tb3 Tb2 33.57(6)
N1D Tb3 Tb2 107.99(8)
N2D Tb3 Tb2 84.66(9)
O1C Tb3 Tb2 85.62(6)
C2A O1A C1A 120.1(5)
C7A O2A Tb1 138.3(3)
C21A O3A Tb1 141.3(3)
C20A O4A C22A 117.5(4)
C2B O1B C1B 116.4(4)
C2B O1B Tb1 107.9(2)
C1B O1B Tb1 133.6(3)
C7B O2B Tb2 123.4(3)
C7B O2B Tb1 121.9(3)
Tb2 O2B Tb1 114.60(11)
C21B O3B Tb2 126.8(3)
C21B O3B Tb1 119.7(3)
Tb2 O3B Tb1 109.56(10)
C20B O4B C22B 118.8(3)
C2C O1C C1C 118.5(4)
C2C O1C Tb3 106.4(3)
C1C O1C Tb3 131.8(3)
C7C O2C Tb2 126.0(2)
C7C O2C Tb3 119.2(2)
Tb2 O2C Tb3 114.82(13)
C21C O3C Tb2 125.0(3)
C21C O3C Tb3 121.0(3)
Tb2 O3C Tb3 109.98(12)
C20C O4C C22C 121.3(4)
C2D O1D C1D 117.9(5)
C7D O2D Tb3 139.7(3)
C21D O3D Tb3 141.3(3)
C20D O4D C22D 119.1(4)
C8A N1A C9A 118.1(4)
C8A N1A Tb1 130.4(3)
C9A N1A Tb1 111.3(3)
C15A N2A C14A 117.6(4)
C15A N2A Tb1 131.6(3)
C14A N2A Tb1 110.5(3)
C8B N1B C9B 118.6(4)
C8B N1B Tb2 128.1(3)
C9B N1B Tb2 113.3(3)
C15B N2B C14B 117.6(4)
C15B N2B Tb2 128.0(3)
C14B N2B Tb2 114.3(3)
C8C N1C C9C 117.0(4)
C8C N1C Tb2 127.9(3)
C9C N1C Tb2 115.1(3)
C15C N2C C14C 117.3(4)
C15C N2C Tb2 127.3(3)
C14C N2C Tb2 115.4(3)
C8D N1D C9D 119.4(4)
C8D N1D Tb3 128.3(3)
C9D N1D Tb3 112.2(3)
C15D N2D C14D 118.3(4)
C15D N2D Tb3 130.6(3)
C14D N2D Tb3 110.8(3)
O1A C2A C3A 124.4(5)
O1A C2A C7A 114.9(4)
C3A C2A C7A 120.7(5)
C4A C3A C2A 119.8(5)
C5A C4A C3A 122.2(5)
C5A C4A Br1A 119.8(4)
C3A C4A Br1A 118.0(4)
C4A C5A C6A 121.7(5)
C8A C6A C7A 124.0(4)
C8A C6A C5A 119.2(4)
C7A C6A C5A 116.7(4)
O2A C7A C6A 123.4(4)
O2A C7A C2A 117.7(5)
C6A C7A C2A 118.9(4)
N1A C8A C6A 126.1(5)
C14A C9A C10A 120.2(4)
C14A C9A N1A 115.5(4)
C10A C9A N1A 124.2(4)
C11A C10A C9A 118.5(4)
C12A C11A C10A 120.6(5)
C13A C12A C11A 119.2(5)
C14A C13A C12A 121.4(4)
C13A C14A C9A 120.0(4)
C13A C14A N2A 123.7(4)
C9A C14A N2A 116.3(4)
N2A C15A C16A 126.2(5)
C17A C16A C21A 120.3(5)
C17A C16A C15A 117.5(5)
C21A C16A C15A 121.8(4)
C18A C17A C16A 122.6(5)
C17A C18A C19A 119.4(5)
C17A C18A Br2A 122.2(4)
C19A C18A Br2A 118.3(4)
C20A C19A C18A 120.2(5)
O4A C20A C19A 124.3(5)
O4A C20A C21A 115.7(4)
C19A C20A C21A 120.0(5)
O3A C21A C16A 124.9(5)
O3A C21A C20A 117.6(4)
C16A C21A C20A 117.5(4)
O1B C2B C3B 124.5(4)
O1B C2B C7B 113.7(4)
C3B C2B C7B 121.8(5)
C2B C3B C4B 117.2(4)
C5B C4B C3B 122.9(4)
C5B C4B Br1B 118.6(4)
C3B C4B Br1B 118.5(3)
C4B C5B C6B 119.5(5)
C7B C6B C5B 119.8(4)
C7B C6B C8B 120.9(4)
C5B C6B C8B 118.9(5)
O2B C7B C6B 124.1(4)
O2B C7B C2B 117.2(4)
C6B C7B C2B 118.7(4)
N1B C8B C6B 123.5(4)
C14B C9B N1B 116.2(4)
C14B C9B C10B 118.0(4)
N1B C9B C10B 125.5(4)
C11B C10B C9B 120.8(5)
C10B C11B C12B 121.4(5)
C11B C12B C13B 119.6(4)
C14B C13B C12B 120.0(5)
C13B C14B C9B 120.1(4)
C13B C14B N2B 124.5(4)
C9B C14B N2B 115.4(4)
N2B C15B C16B 125.1(4)
C17B C16B C21B 118.9(4)
C17B C16B C15B 116.1(4)
C21B C16B C15B 124.9(4)
C18B C17B C16B 118.1(5)
C17B C18B C19B 125.0(5)
C17B C18B Br2B 118.4(4)
C19B C18B Br2B 116.6(4)
C20B C19B C18B 116.2(5)
O4B C20B C21B 115.5(4)
O4B C20B C19B 122.2(4)
C21B C20B C19B 122.2(4)
O3B C21B C20B 120.2(4)
O3B C21B C16B 120.6(4)
C20B C21B C16B 119.2(4)
O1C C2C C3C 125.5(4)
O1C C2C C7C 113.5(4)
C3C C2C C7C 121.0(4)
C2C C3C C4C 118.8(4)
C5C C4C C3C 121.2(5)
C5C C4C Br1C 120.3(4)
C3C C4C Br1C 118.4(4)
C4C C5C C6C 119.9(4)
C7C C6C C5C 119.5(4)
C7C C6C C8C 122.8(4)
C5C C6C C8C 117.5(4)
O2C C7C C6C 122.6(4)
O2C C7C C2C 117.8(4)
C6C C7C C2C 119.5(4)
N1C C8C C6C 123.7(4)
C10C C9C C14C 121.6(5)
C10C C9C N1C 124.8(5)
C14C C9C N1C 113.5(4)
C9C C10C C11C 118.6(5)
C12C C11C C10C 120.5(5)
C11C C12C C13C 121.8(5)
C12C C13C C14C 120.2(6)
C9C C14C C13C 117.1(4)
C9C C14C N2C 116.8(4)
C13C C14C N2C 126.1(5)
N2C C15C C16C 126.5(4)
C17C C16C C21C 120.9(4)
C17C C16C C15C 116.3(4)
C21C C16C C15C 122.8(4)
C18C C17C C16C 119.9(5)
C17C C18C C19C 120.6(5)
C17C C18C Br2C 121.3(4)
C19C C18C Br2C 118.0(4)
C20C C19C C18C 119.9(4)
O4C C20C C19C 122.5(4)
O4C C20C C21C 117.5(4)
C19C C20C C21C 119.9(4)
O3C C21C C20C 118.9(4)
O3C C21C C16C 122.8(4)
C20C C21C C16C 118.3(4)
O1D C2D C3D 124.9(5)
O1D C2D C7D 115.1(5)
C3D C2D C7D 119.9(5)
C2D C3D C4D 120.4(5)
C5D C4D C3D 119.3(6)
C5D C4D Br1D 122.1(5)
C3D C4D Br1D 118.6(4)
C4D C5D C6D 121.7(6)
C7D C6D C8D 124.0(5)
C7D C6D C5D 118.8(4)
C8D C6D C5D 117.2(5)
O2D C7D C2D 118.2(5)
O2D C7D C6D 121.9(4)
C2D C7D C6D 119.9(5)
N1D C8D C6D 127.7(5)
C14D C9D N1D 117.8(4)
C14D C9D C10D 118.1(4)
N1D C9D C10D 123.9(5)
C11D C10D C9D 120.1(6)
C12D C11D C10D 119.0(6)
C11D C12D C13D 124.1(6)
C12D C13D C14D 117.7(6)
C9D C14D C13D 120.9(5)
C9D C14D N2D 114.7(4)
C13D C14D N2D 124.2(5)
N2D C15D C16D 125.3(4)
C21D C16D C15D 123.7(5)
C21D C16D C17D 122.1(4)
C15D C16D C17D 114.0(4)
C18D C17D C16D 117.7(5)
C19D C18D C17D 121.8(5)
C19D C18D Br2D 119.8(4)
C17D C18D Br2D 118.2(4)
C18D C19D C20D 118.1(5)
O4D C20D C21D 114.2(4)
O4D C20D C19D 122.5(4)
C21D C20D C19D 123.3(5)
O3D C21D C20D 119.0(4)
O3D C21D C16D 124.2(4)
C20D C21D C16D 116.8(5)
O16W C15W C16W 79(2)
O16W C15W O15W 143(2)
C16W C15W O15W 131.7(14)
C15W O16W C16W 68.0(19)
C15W C16W O16W 33.4(11)

loop_
_geom_bond_atom_site_label_1
_geom_bond_atom_site_label_2
_geom_bond_distance
Tb1 O2A 2.175(3)
Tb1 O3A 2.202(3)
Tb1 O2B 2.308(3)
Tb1 O1W 2.323(3)
Tb1 O3B 2.459(3)
Tb1 N2A 2.469(4)
Tb1 N1A 2.472(4)
Tb1 O1B 2.778(3)
Tb1 Tb2 3.8844(8)
Tb2 O3C 2.278(3)
Tb2 O2C 2.291(3)
Tb2 O3B 2.294(3)
Tb2 O2B 2.308(3)
Tb2 N2C 2.437(4)
Tb2 N2B 2.450(3)
Tb2 N1B 2.453(4)
Tb2 N1C 2.491(4)
Tb2 Tb3 3.8714(10)
Tb3 O3D 2.202(3)
Tb3 O2D 2.209(3)
Tb3 O2C 2.304(3)
Tb3 O2W 2.337(3)
Tb3 O3C 2.447(3)
Tb3 N1D 2.462(4)
Tb3 N2D 2.486(4)
Tb3 O1C 2.808(3)
Br1A C4A 1.901(5)
Br2A C18A 1.889(5)
Br1B C4B 1.905(5)
Br2B C18B 1.934(5)
Br1C C4C 1.900(5)
Br2C C18C 1.882(6)
Br1D C4D 1.885(6)
Br2D C18D 1.876(6)
O1A C2A 1.356(7)
O1A C1A 1.417(8)
O2A C7A 1.333(5)
O3A C21A 1.327(5)
O4A C20A 1.342(6)
O4A C22A 1.425(8)
O1B C2B 1.374(6)
O1B C1B 1.426(6)
O2B C7B 1.338(5)
O3B C21B 1.343(5)
O4B C20B 1.352(5)
O4B C22B 1.421(6)
O1C C2C 1.360(5)
O1C C1C 1.419(6)
O2C C7C 1.376(6)
O3C C21C 1.349(6)
O4C C20C 1.361(6)
O4C C22C 1.416(6)
O1D C2D 1.316(7)
O1D C1D 1.418(7)
O2D C7D 1.292(6)
O3D C21D 1.313(6)
O4D C20D 1.394(6)
O4D C22D 1.432(6)
N1A C8A 1.269(5)
N1A C9A 1.426(6)
N2A C15A 1.300(6)
N2A C14A 1.433(6)
N1B C8B 1.278(5)
N1B C9B 1.429(6)
N2B C15B 1.276(6)
N2B C14B 1.437(6)
N1C C8C 1.316(6)
N1C C9C 1.430(6)
N2C C15C 1.288(6)
N2C C14C 1.421(6)
N1D C8D 1.291(6)
N1D C9D 1.418(6)
N2D C15D 1.322(7)
N2D C14D 1.423(6)
C2A C3A 1.405(7)
C2A C7A 1.425(7)
C3A C4A 1.351(8)
C4A C5A 1.349(7)
C5A C6A 1.453(6)
C6A C8A 1.413(7)
C6A C7A 1.424(7)
C9A C14A 1.383(6)
C9A C10A 1.414(7)
C10A C11A 1.398(7)
C11A C12A 1.393(6)
C12A C13A 1.384(7)
C13A C14A 1.371(7)
C15A C16A 1.444(8)
C16A C17A 1.380(7)
C16A C21A 1.396(7)
C17A C18A 1.349(8)
C18A C19A 1.399(8)
C19A C20A 1.387(7)
C20A C21A 1.440(7)
C2B C3B 1.386(6)
C2B C7B 1.416(6)
C3B C4B 1.393(8)
C4B C5B 1.368(7)
C5B C6B 1.402(6)
C6B C7B 1.395(7)
C6B C8B 1.451(6)
C9B C14B 1.407(6)
C9B C10B 1.431(7)
C10B C11B 1.346(6)
C11B C12B 1.381(7)
C12B C13B 1.404(8)
C13B C14B 1.391(6)
C15B C16B 1.463(7)
C16B C17B 1.417(6)
C16B C21B 1.435(6)
C17B C18B 1.348(8)
C18B C19B 1.410(7)
C19B C20B 1.386(6)
C20B C21B 1.382(6)
C2C C3C 1.366(7)
C2C C7C 1.402(6)
C3C C4C 1.425(6)
C4C C5C 1.350(7)
C5C C6C 1.416(7)
C6C C7C 1.393(6)
C6C C8C 1.445(6)
C9C C10C 1.350(6)
C9C C14C 1.400(7)
C10C C11C 1.414(8)
C11C C12C 1.312(8)
C12C C13C 1.360(7)
C13C C14C 1.403(7)
C15C C16C 1.442(6)
C16C C17C 1.397(7)
C16C C21C 1.438(6)
C17C C18C 1.364(7)
C18C C19C 1.445(7)
C19C C20C 1.390(7)
C20C C21C 1.417(6)
C2D C3D 1.375(9)
C2D C7D 1.403(7)
C3D C4D 1.450(10)
C4D C5D 1.338(7)
C5D C6D 1.423(8)
C6D C7D 1.415(8)
C6D C8D 1.416(6)
C9D C14D 1.361(8)
C9D C10D 1.430(7)
C10D C11D 1.371(8)
C11D C12D 1.313(10)
C12D C13D 1.373(8)
C13D C14D 1.388(7)
C15D C16D 1.423(7)
C16D C21D 1.405(6)
C16D C17D 1.425(7)
C17D C18D 1.421(8)
C18D C19D 1.374(7)
C19D C20D 1.419(8)
C20D C21D 1.397(7)
O7W C7W 1.429(10)
O9W C9W 1.293(15)
O10W C10W 1.595(15)
O11W C11W 1.381(12)
O12W C12W 1.365(12)
O13W C13W 1.339(14)
O14W C14W 1.384(9)
O8W C8W 1.390(19)
O15W C15W 1.336(18)
C15W O16W 0.76(2)
C15W C16W 1.28(2)
O16W C16W 1.35(2)
O17W C17W 1.51(2)
